data_4321724
loop_
_publ_author_name
'Jean Huhmann-Vincent'
'Brian L. Scott'
'Gregory J. Kubas'

_publ_section_title
;
 Rhenium Complexes with Weakly Coordinating Solvent Ligands,
 cis-[Re(PR3)(CO)4(L)][BArF], L = CH2Cl2, Et2O, NC5F5: Decomposition to
 Chloride-Bridged Dimers in CH2Cl2 Solution
;
_journal_name_full 'Inorganic Chemistry'
_journal_page_first 115
_journal_page_last 124
_journal_paper_doi 10.1021/ic980912q
_journal_volume 38
_journal_year 1999
_chemical_formula_sum 'C50 H33 B F29 N O4 P Re'
_chemical_formula_weight 1490.75
_chemical_name_systematic
; 
 ? 
;
_space_group_IT_number 2
_symmetry_cell_setting triclinic
_symmetry_space_group_name_Hall '-P 1'
_symmetry_space_group_name_H-M 'P -1'
_atom_sites_solution_hydrogens geom
_atom_sites_solution_primary direct
_atom_sites_solution_secondary difmap
_audit_creation_method SHELXL
_cell_angle_alpha 94.5550(10)
_cell_angle_beta 109.2490(10)
_cell_angle_gamma 100.4580(10)
_cell_formula_units_Z 2
_cell_length_a 14.1056(8)
_cell_length_b 14.2860(8)
_cell_length_c 14.7448(7)
_cell_measurement_reflns_used 75
_cell_measurement_temperature 193
_cell_volume 2727.3(3)
_computing_cell_refinement 'SMART 4.210 (Bruker)'
_computing_data_collection 'SMART 4.210 (Bruker)'
_computing_data_reduction 'SMART 4.210 (Bruker)'
_computing_molecular_graphics 'SHELXTL PC 5.03 (Bruker)'
_computing_publication_material 'SHELXTL PC 5.03 (Bruker)'
_computing_structure_refinement 'SHELXL-93 (Sheldrick, 1993)'
_computing_structure_solution 'SHELXS-86 (Sheldrick, 1990)'
_diffrn_ambient_temperature 193
_diffrn_measurement_device 'Bruker P4\CCD\PC'
_diffrn_measurement_method '\w and \f scans'
_diffrn_radiation_monochromator graphite
_diffrn_radiation_source 'fine-focus sealed tube'
_diffrn_radiation_type MoK\a
_diffrn_radiation_wavelength 0.71073
_diffrn_reflns_av_R_equivalents 0.0000
_diffrn_reflns_av_sigmaI/netI 0.0537
_diffrn_reflns_limit_h_max 16
_diffrn_reflns_limit_h_min -17
_diffrn_reflns_limit_k_max 17
_diffrn_reflns_limit_k_min -17
_diffrn_reflns_limit_l_max 18
_diffrn_reflns_limit_l_min 0
_diffrn_reflns_number 10302
_diffrn_reflns_theta_max 26.48
_diffrn_reflns_theta_min 1.47
_diffrn_standards_decay_% 0
_exptl_absorpt_coefficient_mu 2.402
_exptl_absorpt_correction_T_max 0.92
_exptl_absorpt_correction_T_min 0.80
_exptl_absorpt_correction_type 'SADABS (Sheldrick, 1996)'
_exptl_crystal_colour 'irregular slab'
_exptl_crystal_density_diffrn 1.815
_exptl_crystal_density_method 'not measured'
_exptl_crystal_description colorless
_exptl_crystal_F_000 1456
_exptl_crystal_size_max 0.21
_exptl_crystal_size_mid 0.08
_exptl_crystal_size_min 0.06
_refine_diff_density_max 1.808
_refine_diff_density_min -1.040
_refine_diff_density_rms 0.118
_refine_ls_extinction_method none
_refine_ls_goodness_of_fit_all 1.114
_refine_ls_goodness_of_fit_obs 1.132
_refine_ls_hydrogen_treatment noref
_refine_ls_matrix_type full
_refine_ls_number_parameters 784
_refine_ls_number_reflns 10302
_refine_ls_number_restraints 0
_refine_ls_restrained_S_all 1.114
_refine_ls_restrained_S_obs 1.132
_refine_ls_R_factor_all 0.0596
_refine_ls_R_factor_obs 0.0476
_refine_ls_shift/esd_max -0.001
_refine_ls_shift/esd_mean 0.000
_refine_ls_structure_factor_coef Fsqd
_refine_ls_weighting_details 'w=1/[\s^2^(Fo^2^)+(0.0759P)^2^+0.0000P] where P=(Fo^2^+2Fc^2^)/3'
_refine_ls_weighting_scheme calc
_refine_ls_wR_factor_all 0.1276
_refine_ls_wR_factor_obs 0.1199
_reflns_number_observed 8899
_reflns_number_total 10302
_reflns_observed_criterion >2sigma(I)
_cod_data_source_file ic980912q_2.cif
_cod_data_source_block ccd31
_cod_depositor_comments
;
The following automatic conversions were performed:

'_refine_ls_weighting_scheme' value 'calc
w=1/[\s^2^(Fo^2^)+(0.0759P)^2^+0.0000P] where P=(Fo^2^+2Fc^2^)/3' was
changed to 'calc'. New tag '_refine_ls_weighting_details' was
created. The value of the new tag was set to
'w=1/[\s^2^(Fo^2^)+(0.0759P)^2^+0.0000P] where P=(Fo^2^+2Fc^2^)/3'.

Automatic conversion script
Id: cif_fix_values 3143 2015-03-26 13:38:13Z robertas 
;
_cod_database_code 4321724

loop_
_symmetry_equiv_pos_as_xyz
'x, y, z'
'-x, -y, -z'

loop_
_atom_site_aniso_label
_atom_site_aniso_U_11
_atom_site_aniso_U_22
_atom_site_aniso_U_33
_atom_site_aniso_U_23
_atom_site_aniso_U_13
_atom_site_aniso_U_12
Re1 0.02854(13) 0.03086(13) 0.03120(14) 0.00745(9) 0.00650(9) 0.00852(8)
P1 0.0255(7) 0.0325(7) 0.0295(8) 0.0074(6) 0.0103(6) 0.0098(5)
B1 0.028(3) 0.025(3) 0.027(3) 0.006(2) 0.009(2) 0.011(2)
N1 0.029(2) 0.036(3) 0.040(3) 0.008(2) 0.007(2) 0.005(2)
O1 0.079(4) 0.063(3) 0.064(3) 0.016(3) 0.046(3) 0.020(3)
O2 0.055(3) 0.042(3) 0.075(4) 0.028(2) 0.006(3) 0.016(2)
O3 0.043(3) 0.069(3) 0.059(3) 0.004(2) 0.019(2) 0.023(2)
O4 0.057(3) 0.057(3) 0.052(3) -0.009(2) -0.017(3) 0.016(2)
F1 0.075(3) 0.048(2) 0.070(3) -0.001(2) 0.029(2) 0.003(2)
F2 0.109(4) 0.040(2) 0.093(4) -0.012(2) 0.025(3) 0.000(2)
F3 0.075(3) 0.044(2) 0.104(4) 0.033(2) 0.001(3) -0.006(2)
F4 0.065(3) 0.085(3) 0.082(3) 0.054(3) 0.031(3) 0.010(2)
F5 0.069(3) 0.067(3) 0.060(3) 0.019(2) 0.027(2) 0.012(2)
F6 0.174(6) 0.242(8) 0.052(3) 0.071(4) 0.059(4) 0.155(6)
F7 0.258(9) 0.083(4) 0.049(3) -0.003(3) 0.055(4) 0.028(5)
F8 0.117(5) 0.174(7) 0.069(4) 0.028(4) 0.052(4) -0.008(5)
F9 0.042(2) 0.063(2) 0.047(2) 0.015(2) 0.013(2) 0.019(2)
F10 0.036(2) 0.144(5) 0.107(4) 0.064(4) 0.023(3) 0.011(3)
F11 0.112(4) 0.137(5) 0.066(3) -0.004(3) 0.010(3) 0.103(4)
F12 0.064(3) 0.073(3) 0.125(5) 0.047(3) -0.020(3) 0.011(2)
F13 0.192(7) 0.041(3) 0.089(4) 0.003(3) -0.019(4) 0.049(3)
F14 0.199(7) 0.221(8) 0.195(8) 0.184(7) 0.163(7) 0.168(7)
F15 0.028(2) 0.072(3) 0.053(2) 0.001(2) 0.008(2) 0.008(2)
F16 0.059(2) 0.057(2) 0.051(2) -0.020(2) -0.001(2) 0.017(2)
F17 0.064(3) 0.072(3) 0.033(2) 0.012(2) 0.001(2) -0.006(2)
F18 0.178(6) 0.060(3) 0.112(4) -0.028(3) 0.109(5) -0.027(3)
F19 0.066(3) 0.196(7) 0.126(5) -0.069(5) 0.061(4) -0.015(4)
F20 0.187(7) 0.159(6) 0.062(4) 0.033(4) 0.069(4) 0.057(5)
F21 0.075(4) 0.039(3) 0.460(16) -0.083(6) -0.119(7) 0.025(3)
F22 0.237(10) 0.044(3) 0.337(14) 0.003(5) 0.199(11) 0.029(4)
F23 0.255(11) 0.056(4) 0.165(8) 0.047(4) -0.031(7) 0.033(5)
F24 0.051(2) 0.041(2) 0.103(4) -0.011(2) 0.020(2) 0.018(2)
F25 0.041(2) 0.070(3) 0.113(4) -0.004(3) -0.003(2) 0.031(2)
F26 0.119(4) 0.092(4) 0.175(6) 0.072(4) 0.118(5) 0.071(3)
F27 0.122(5) 0.073(3) 0.078(4) -0.027(3) 0.003(3) 0.045(3)
F28 0.085(4) 0.121(5) 0.117(5) -0.068(4) -0.040(4) 0.035(4)
F29 0.501(19) 0.131(6) 0.126(6) -0.097(5) 0.216(10) -0.180(9)
C1 0.053(4) 0.039(3) 0.038(4) 0.012(3) 0.017(3) 0.011(3)
C2 0.031(3) 0.044(3) 0.044(4) 0.012(3) 0.002(3) 0.011(3)
C3 0.029(3) 0.037(3) 0.048(4) 0.007(3) 0.003(3) 0.010(2)
C4 0.056(4) 0.035(3) 0.044(4) 0.005(3) 0.011(3) 0.016(3)
C5 0.036(3) 0.049(3) 0.029(3) 0.002(3) 0.008(2) 0.017(3)
C6 0.052(4) 0.051(4) 0.058(4) -0.004(3) 0.021(3) 0.024(3)
C7 0.048(4) 0.074(5) 0.035(4) 0.005(3) 0.021(3) 0.019(3)
C8 0.031(3) 0.039(3) 0.036(3) 0.009(2) 0.016(2) 0.006(2)
C9 0.037(3) 0.052(4) 0.050(4) 0.007(3) 0.011(3) 0.002(3)
C10 0.046(4) 0.037(3) 0.054(4) 0.016(3) 0.021(3) 0.004(3)
C11 0.033(3) 0.034(3) 0.038(3) 0.010(2) 0.010(2) 0.013(2)
C12 0.048(4) 0.041(3) 0.048(4) 0.010(3) 0.018(3) 0.019(3)
C13 0.046(4) 0.058(4) 0.050(4) 0.019(3) 0.002(3) 0.022(3)
C14 0.038(3) 0.041(3) 0.048(4) 0.005(3) 0.010(3) 0.006(3)
C15 0.049(4) 0.035(3) 0.073(5) 0.001(3) 0.003(4) 0.003(3)
C16 0.041(4) 0.043(4) 0.069(5) 0.023(4) -0.009(3) -0.003(3)
C17 0.037(3) 0.057(4) 0.067(5) 0.031(4) 0.008(3) 0.012(3)
C18 0.033(3) 0.050(4) 0.045(4) 0.018(3) 0.013(3) 0.011(3)
C19 0.036(3) 0.025(2) 0.035(3) 0.004(2) 0.015(2) 0.009(2)
C20 0.036(3) 0.029(3) 0.035(3) 0.005(2) 0.014(2) 0.010(2)
C21 0.050(4) 0.048(4) 0.042(4) 0.012(3) 0.027(3) 0.023(3)
C22 0.045(4) 0.051(4) 0.047(4) 0.007(3) 0.023(3) 0.020(3)
C23 0.042(3) 0.040(3) 0.038(4) 0.006(3) 0.016(3) 0.018(3)
C24 0.037(3) 0.035(3) 0.036(3) 0.007(2) 0.017(3) 0.010(2)
C25 0.029(3) 0.027(3) 0.029(3) 0.003(2) 0.011(2) 0.006(2)
C26 0.026(3) 0.033(3) 0.027(3) 0.002(2) 0.005(2) 0.003(2)
C27 0.031(3) 0.029(3) 0.033(3) 0.007(2) 0.010(2) 0.008(2)
C28 0.031(3) 0.024(3) 0.040(3) 0.000(2) 0.012(2) 0.001(2)
C29 0.021(2) 0.036(3) 0.032(3) 0.000(2) 0.008(2) 0.005(2)
C30 0.026(3) 0.029(3) 0.030(3) 0.008(2) 0.013(2) 0.010(2)
C31 0.025(3) 0.030(3) 0.028(3) 0.003(2) 0.006(2) 0.005(2)
C32 0.027(3) 0.031(3) 0.033(3) 0.002(2) 0.010(2) 0.002(2)
C33 0.030(3) 0.043(3) 0.033(3) 0.006(3) 0.009(2) -0.002(2)
C34 0.033(3) 0.041(3) 0.039(4) 0.016(3) 0.010(3) 0.002(2)
C35 0.032(3) 0.035(3) 0.042(4) 0.012(3) 0.004(3) 0.007(2)
C36 0.027(3) 0.032(3) 0.037(3) 0.008(2) 0.009(2) 0.009(2)
C37 0.025(3) 0.027(2) 0.027(3) 0.007(2) 0.006(2) 0.005(2)
C38 0.032(3) 0.026(3) 0.035(3) 0.003(2) 0.010(2) 0.004(2)
C39 0.031(3) 0.030(3) 0.049(4) 0.013(3) 0.010(3) 0.011(2)
C40 0.035(3) 0.032(3) 0.041(4) 0.006(3) -0.003(3) 0.007(2)
C41 0.035(3) 0.030(3) 0.036(3) 0.005(2) 0.002(2) 0.007(2)
C42 0.039(3) 0.030(3) 0.028(3) 0.006(2) 0.012(2) 0.014(2)
C21A 0.069(5) 0.063(4) 0.047(4) 0.014(3) 0.033(4) 0.029(4)
C23A 0.039(4) 0.071(5) 0.057(5) 0.019(4) 0.022(3) 0.030(3)
C27A 0.035(3) 0.032(3) 0.047(4) 0.008(3) 0.011(3) 0.006(2)
C29A 0.033(3) 0.036(3) 0.038(3) -0.001(2) 0.011(3) 0.005(2)
C33A 0.057(4) 0.053(4) 0.046(4) 0.007(3) 0.027(3) -0.009(3)
C35A 0.049(4) 0.034(3) 0.077(5) 0.017(3) 0.023(4) 0.016(3)
C39A 0.036(3) 0.040(3) 0.075(5) 0.015(3) 0.019(3) 0.014(3)
C41A 0.058(4) 0.047(4) 0.043(4) -0.003(3) -0.002(3) 0.012(3)

loop_
_atom_site_label
_atom_site_type_symbol
_atom_site_fract_x
_atom_site_fract_y
_atom_site_fract_z
_atom_site_U_iso_or_equiv
_atom_site_thermal_displace_type
_atom_site_occupancy
_atom_site_calc_flag
_atom_site_refinement_flags
_atom_site_disorder_group
Re1 Re 0.00923(2) -0.12813(2) 0.17134(2) 0.03079(9) Uani 1 d . .
P1 P 0.17504(10) -0.08008(10) 0.31692(11) 0.0284(3) Uani 1 d . .
B1 B -0.4365(4) -0.7070(4) 0.2309(4) 0.0258(12) Uani 1 d . .
N1 N -0.0177(4) -0.2874(3) 0.1967(4) 0.0366(11) Uani 1 d . .
O1 O 0.1478(4) -0.1560(4) 0.0476(4) 0.0622(14) Uani 1 d . .
O2 O 0.0139(4) 0.0755(3) 0.1185(4) 0.0598(14) Uani 1 d . .
O3 O -0.1357(4) -0.0753(4) 0.2804(4) 0.0559(12) Uani 1 d . .
O4 O -0.1878(4) -0.1894(4) -0.0134(4) 0.0655(15) Uani 1 d . .
F1 F 0.0179(4) -0.3338(3) 0.0638(3) 0.0653(12) Uani 1 d . .
F2 F -0.0390(4) -0.5198(3) 0.0720(4) 0.087(2) Uani 1 d . .
F3 F -0.1229(4) -0.5728(3) 0.2076(4) 0.083(2) Uani 1 d . .
F4 F -0.1291(4) -0.4314(4) 0.3408(4) 0.0745(14) Uani 1 d . .
F5 F -0.0549(3) -0.2511(3) 0.3314(3) 0.0640(11) Uani 1 d . .
F6 F -0.5197(6) -0.7193(6) 0.5505(4) 0.133(3) Uani 1 d . .
F7 F -0.5688(7) -0.5895(4) 0.5532(4) 0.132(3) Uani 1 d . .
F8 F -0.6722(5) -0.7161(5) 0.5161(4) 0.120(2) Uani 1 d . .
F9 F -0.7900(3) -0.6099(3) 0.0871(3) 0.0499(9) Uani 1 d . .
F10 F -0.8738(3) -0.6908(5) 0.1619(4) 0.095(2) Uani 1 d . .
F11 F -0.8111(4) -0.5403(4) 0.2099(4) 0.101(2) Uani 1 d . .
F12 F -0.3426(4) -1.0334(4) 0.3206(5) 0.100(2) Uani 1 d . .
F13 F -0.4506(6) -1.1447(3) 0.2263(4) 0.122(3) Uani 1 d . .
F14 F -0.4811(6) -1.0739(6) 0.3386(6) 0.156(4) Uani 1 d . .
F15 F -0.7683(3) -0.9979(3) -0.0321(3) 0.0530(10) Uani 1 d . .
F16 F -0.6713(3) -1.0734(3) -0.0791(3) 0.0617(11) Uani 1 d . .
F17 F -0.6698(3) -0.9268(3) -0.1000(3) 0.0629(12) Uani 1 d . .
F18 F -0.3562(5) -0.7356(4) -0.0918(4) 0.111(2) Uani 1 d . .
F19 F -0.2262(4) -0.6215(6) -0.0451(5) 0.133(3) Uani 1 d . .
F20 F -0.3582(6) -0.6045(6) -0.1410(4) 0.126(3) Uani 1 d . .
F21 F -0.2736(5) -0.3267(4) 0.1887(9) 0.251(7) Uani 1 d . .
F22 F -0.4192(8) -0.3453(4) 0.1774(9) 0.183(5) Uani 1 d . .
F23 F -0.3876(8) -0.3264(4) 0.0667(7) 0.184(5) Uani 1 d . .
F24 F -0.1076(3) -0.8560(3) 0.3085(4) 0.0668(12) Uani 1 d . .
F25 F 0.0128(3) -0.7600(3) 0.4228(4) 0.081(2) Uani 1 d . .
F26 F -0.0316(5) -0.7233(4) 0.2811(5) 0.102(2) Uani 1 d . .
F27 F -0.1784(5) -0.4433(4) 0.5313(4) 0.098(2) Uani 1 d . .
F28 F -0.0561(5) -0.4961(5) 0.5946(5) 0.130(3) Uani 1 d . .
F29 F -0.1950(10) -0.5513(6) 0.6109(6) 0.266(8) Uani 1 d . .
C1 C 0.0973(5) -0.1492(4) 0.0927(5) 0.0424(14) Uani 1 d . .
C2 C 0.0157(5) 0.0003(5) 0.1403(5) 0.0419(14) Uani 1 d . .
C3 C -0.0811(4) -0.0970(4) 0.2444(5) 0.0405(14) Uani 1 d . .
C4 C -0.1165(5) -0.1697(4) 0.0538(5) 0.046(2) Uani 1 d . .
C5 C 0.1692(5) -0.0129(4) 0.4266(4) 0.0380(13) Uani 1 d . .
H5 H 0.2397(5) 0.0053(4) 0.4736(4) 0.046 Uiso 1 calc R .
C6 C 0.1337(5) 0.0808(5) 0.4057(5) 0.052(2) Uani 1 d . .
H6A H 0.1756(5) 0.1173(5) 0.3753(5) 0.078 Uiso 1 calc R .
H6B H 0.1402(5) 0.1178(5) 0.4655(5) 0.078 Uiso 1 calc R .
H6C H 0.0631(5) 0.0661(5) 0.3631(5) 0.078 Uiso 1 calc R .
C7 C 0.1043(5) -0.0732(5) 0.4751(5) 0.050(2) Uani 1 d . .
H7A H 0.1280(5) -0.1314(5) 0.4874(5) 0.075 Uiso 1 calc R .
H7B H 0.0335(5) -0.0889(5) 0.4329(5) 0.075 Uiso 1 calc R .
H7C H 0.1106(5) -0.0371(5) 0.5353(5) 0.075 Uiso 1 calc R .
C8 C 0.2854(4) -0.0049(4) 0.2937(4) 0.0342(12) Uani 1 d . .
H8 H 0.3152(4) -0.0498(4) 0.2637(4) 0.041 Uiso 1 calc R .
C9 C 0.3724(5) 0.0499(5) 0.3860(5) 0.048(2) Uani 1 d . .
H9A H 0.3917(5) 0.0061(5) 0.4314(5) 0.073 Uiso 1 calc R .
H9B H 0.3491(5) 0.0997(5) 0.4147(5) 0.073 Uiso 1 calc R .
H9C H 0.4307(5) 0.0781(5) 0.3698(5) 0.073 Uiso 1 calc R .
C10 C 0.2549(5) 0.0661(4) 0.2213(5) 0.0447(15) Uani 1 d . .
H10A H 0.2005(5) 0.0322(4) 0.1633(5) 0.067 Uiso 1 calc R .
H10B H 0.3134(5) 0.0942(4) 0.2054(5) 0.067 Uiso 1 calc R .
H10C H 0.2318(5) 0.1159(4) 0.2503(5) 0.067 Uiso 1 calc R .
C11 C 0.2210(4) -0.1884(4) 0.3583(4) 0.0345(12) Uani 1 d . .
H11 H 0.1622(4) -0.2309(4) 0.3661(4) 0.041 Uiso 1 calc R .
C12 C 0.2491(5) -0.2460(4) 0.2815(5) 0.0440(15) Uani 1 d . .
H12A H 0.1944(5) -0.2558(4) 0.2198(5) 0.066 Uiso 1 calc R .
H12B H 0.2590(5) -0.3072(4) 0.3006(5) 0.066 Uiso 1 calc R .
H12C H 0.3115(5) -0.2107(4) 0.2764(5) 0.066 Uiso 1 calc R .
C13 C 0.3093(5) -0.1736(5) 0.4563(5) 0.053(2) Uani 1 d . .
H13A H 0.2927(5) -0.1379(5) 0.5048(5) 0.080 Uiso 1 calc R .
H13B H 0.3714(5) -0.1386(5) 0.4507(5) 0.080 Uiso 1 calc R .
H13C H 0.3189(5) -0.2351(5) 0.4748(5) 0.080 Uiso 1 calc R .
C14 C -0.0159(5) -0.3583(4) 0.1338(5) 0.0436(15) Uani 1 d . .
C15 C -0.0485(6) -0.4552(5) 0.1356(6) 0.058(2) Uani 1 d . .
C16 C -0.0893(5) -0.4815(5) 0.2043(6) 0.059(2) Uani 1 d . .
C17 C -0.0911(5) -0.4104(5) 0.2714(6) 0.054(2) Uani 1 d . .
C18 C -0.0538(5) -0.3161(5) 0.2651(5) 0.0422(14) Uani 1 d . .
C19 C -0.5246(4) -0.6803(4) 0.2723(4) 0.0308(12) Uani 1 d . .
C20 C -0.5201(4) -0.6884(4) 0.3671(4) 0.0324(12) Uani 1 d . .
H20 H -0.4630(4) -0.7056(4) 0.4097(4) 0.039 Uiso 1 calc R .
C21 C -0.5982(5) -0.6717(5) 0.4004(5) 0.0421(14) Uani 1 d . .
C22 C -0.6859(5) -0.6498(5) 0.3382(5) 0.045(2) Uani 1 d . .
H22 H -0.7386(5) -0.6398(5) 0.3599(5) 0.054 Uiso 1 calc R .
C23 C -0.6941(5) -0.6430(4) 0.2425(4) 0.0379(13) Uani 1 d . .
C24 C -0.6137(4) -0.6569(4) 0.2119(4) 0.0347(12) Uani 1 d . .
H24 H -0.6196(4) -0.6503(4) 0.1481(4) 0.042 Uiso 1 calc R .
C25 C -0.4786(4) -0.8220(4) 0.1860(4) 0.0283(11) Uani 1 d . .
C26 C -0.4460(4) -0.8925(4) 0.2426(4) 0.0304(11) Uani 1 d . .
H26 H -0.3976(4) -0.8727(4) 0.3049(4) 0.036 Uiso 1 calc R .
C27 C -0.4829(4) -0.9903(4) 0.2097(4) 0.0310(12) Uani 1 d . .
C28 C -0.5569(4) -1.0226(4) 0.1178(4) 0.0329(12) Uani 1 d . .
H28 H -0.5824(4) -1.0881(4) 0.0952(4) 0.040 Uiso 1 calc R .
C29 C -0.5920(4) -0.9545(4) 0.0605(4) 0.0303(12) Uani 1 d . .
C30 C -0.5529(4) -0.8570(4) 0.0941(4) 0.0267(11) Uani 1 d . .
H30 H -0.5771(4) -0.8131(4) 0.0538(4) 0.032 Uiso 1 calc R .
C31 C -0.4156(4) -0.6373(4) 0.1527(4) 0.0285(11) Uani 1 d . .
C32 C -0.3874(4) -0.6703(4) 0.0756(4) 0.0310(12) Uani 1 d . .
H32 H -0.3922(4) -0.7359(4) 0.0612(4) 0.037 Uiso 1 calc R .
C33 C -0.3525(4) -0.6081(4) 0.0197(4) 0.0372(13) Uani 1 d . .
C34 C -0.3439(4) -0.5100(4) 0.0388(4) 0.0386(13) Uani 1 d . .
H34 H -0.3205(4) -0.4683(4) 0.0015(4) 0.046 Uiso 1 calc R .
C35 C -0.3713(4) -0.4758(4) 0.1152(5) 0.0381(13) Uani 1 d . .
C36 C -0.4068(4) -0.5379(4) 0.1703(4) 0.0319(12) Uani 1 d . .
H36 H -0.4253(4) -0.5127(4) 0.2205(4) 0.038 Uiso 1 calc R .
C37 C -0.3213(4) -0.6871(4) 0.3138(4) 0.0271(11) Uani 1 d . .
C38 C -0.2469(4) -0.7330(4) 0.2991(4) 0.0316(12) Uani 1 d . .
H38 H -0.2652(4) -0.7779(4) 0.2436(4) 0.038 Uiso 1 calc R .
C39 C -0.1459(4) -0.7134(4) 0.3653(5) 0.0366(13) Uani 1 d . .
C40 C -0.1153(5) -0.6465(4) 0.4467(5) 0.0403(14) Uani 1 d . .
H40 H -0.0483(5) -0.6343(4) 0.4910(5) 0.048 Uiso 1 calc R .
C41 C -0.1859(4) -0.5975(4) 0.4616(4) 0.0362(13) Uani 1 d . .
C42 C -0.2872(4) -0.6174(4) 0.3948(4) 0.0316(12) Uani 1 d . .
H42 H -0.3330(4) -0.5824(4) 0.4055(4) 0.038 Uiso 1 calc R .
C21A C -0.5861(6) -0.6731(6) 0.5048(5) 0.054(2) Uani 1 d . .
C23A C -0.7920(5) -0.6217(6) 0.1746(5) 0.052(2) Uani 1 d . .
C27A C -0.4417(5) -1.0609(4) 0.2729(5) 0.0389(14) Uani 1 d . .
C29A C -0.6734(4) -0.9874(4) -0.0366(4) 0.0367(13) Uani 1 d . .
C33A C -0.3226(6) -0.6465(5) -0.0622(5) 0.053(2) Uani 1 d . .
C35A C -0.3566(6) -0.3692(5) 0.1399(6) 0.052(2) Uani 1 d . .
C39A C -0.0688(5) -0.7624(5) 0.3421(6) 0.050(2) Uani 1 d . .
C41A C -0.1579(6) -0.5256(5) 0.5490(5) 0.055(2) Uani 1 d . .

loop_
_atom_type_symbol
_atom_type_description
_atom_type_scat_dispersion_real
_atom_type_scat_dispersion_imag
_atom_type_scat_source
C C 0.0033 0.0016 'International Tables Vol C Tables 4.2.6.8 and 6.1.1.4'
H H 0.0000 0.0000 'International Tables Vol C Tables 4.2.6.8 and 6.1.1.4'
N N 0.0061 0.0033 'International Tables Vol C Tables 4.2.6.8 and 6.1.1.4'
O O 0.0106 0.0060 'International Tables Vol C Tables 4.2.6.8 and 6.1.1.4'
F F 0.0171 0.0103 'International Tables Vol C Tables 4.2.6.8 and 6.1.1.4'
P P 0.1023 0.0942 'International Tables Vol C Tables 4.2.6.8 and 6.1.1.4'
Re Re -1.0185 7.2310 'International Tables Vol C Tables 4.2.6.8 and 6.1.1.4'
B B 0.0013 0.0007 'International Tables Vol C Tables 4.2.6.8 and 6.1.1.4'

loop_
_geom_angle_atom_site_label_1
_geom_angle_atom_site_label_2
_geom_angle_atom_site_label_3
_geom_angle
_geom_angle_site_symmetry_1
_geom_angle_site_symmetry_3
_geom_angle_publ_flag
C2 Re1 C4 87.6(3) . . ?
C2 Re1 C1 89.1(3) . . ?
C4 Re1 C1 90.6(3) . . ?
C2 Re1 C3 86.2(3) . . ?
C4 Re1 C3 87.8(3) . . ?
C1 Re1 C3 175.0(2) . . ?
C2 Re1 N1 173.5(2) . . ?
C4 Re1 N1 86.1(2) . . ?
C1 Re1 N1 92.8(2) . . ?
C3 Re1 N1 91.8(2) . . ?
C2 Re1 P1 93.5(2) . . ?
C4 Re1 P1 176.9(2) . . ?
C1 Re1 P1 86.5(2) . . ?
C3 Re1 P1 95.2(2) . . ?
N1 Re1 P1 92.79(12) . . ?
C5 P1 C11 104.6(3) . . ?
C5 P1 C8 104.3(3) . . ?
C11 P1 C8 104.8(3) . . ?
C5 P1 Re1 116.7(2) . . ?
C11 P1 Re1 110.4(2) . . ?
C8 P1 Re1 114.8(2) . . ?
C37 B1 C19 113.9(4) . . ?
C37 B1 C25 110.9(4) . . ?
C19 B1 C25 104.4(4) . . ?
C37 B1 C31 101.3(4) . . ?
C19 B1 C31 112.4(4) . . ?
C25 B1 C31 114.3(4) . . ?
C14 N1 C18 114.7(5) . . ?
C14 N1 Re1 122.1(4) . . ?
C18 N1 Re1 122.2(4) . . ?
O1 C1 Re1 176.3(5) . . ?
O2 C2 Re1 176.2(5) . . ?
O3 C3 Re1 174.6(6) . . ?
O4 C4 Re1 177.1(6) . . ?
C7 C5 C6 111.1(5) . . ?
C7 C5 P1 113.2(4) . . ?
C6 C5 P1 111.7(4) . . ?
C9 C8 C10 109.0(5) . . ?
C9 C8 P1 114.0(4) . . ?
C10 C8 P1 114.6(4) . . ?
C13 C11 C12 108.6(5) . . ?
C13 C11 P1 117.1(4) . . ?
C12 C11 P1 112.8(4) . . ?
F1 C14 N1 117.1(5) . . ?
F1 C14 C15 118.1(6) . . ?
N1 C14 C15 124.8(7) . . ?
F2 C15 C16 121.7(7) . . ?
F2 C15 C14 119.7(7) . . ?
C16 C15 C14 118.6(7) . . ?
F3 C16 C15 120.7(8) . . ?
F3 C16 C17 121.1(8) . . ?
C15 C16 C17 118.2(6) . . ?
F4 C17 C16 121.1(7) . . ?
F4 C17 C18 120.3(7) . . ?
C16 C17 C18 118.6(7) . . ?
F5 C18 N1 118.4(6) . . ?
F5 C18 C17 116.6(6) . . ?
N1 C18 C17 125.0(7) . . ?
C20 C19 C24 115.6(5) . . ?
C20 C19 B1 122.3(5) . . ?
C24 C19 B1 121.8(5) . . ?
C19 C20 C21 122.3(6) . . ?
C22 C21 C20 120.4(6) . . ?
C22 C21 C21A 119.1(6) . . ?
C20 C21 C21A 120.4(6) . . ?
C21 C22 C23 118.9(6) . . ?
C22 C23 C24 119.6(6) . . ?
C22 C23 C23A 118.2(5) . . ?
C24 C23 C23A 122.2(6) . . ?
C23 C24 C19 123.1(6) . . ?
C30 C25 C26 115.4(5) . . ?
C30 C25 B1 123.8(5) . . ?
C26 C25 B1 120.7(5) . . ?
C27 C26 C25 122.8(5) . . ?
C26 C27 C28 120.2(5) . . ?
C26 C27 C27A 119.6(5) . . ?
C28 C27 C27A 120.2(5) . . ?
C27 C28 C29 118.3(5) . . ?
C30 C29 C28 120.6(5) . . ?
C30 C29 C29A 120.2(5) . . ?
C28 C29 C29A 119.2(5) . . ?
C29 C30 C25 122.6(5) . . ?
C32 C31 C36 116.0(5) . . ?
C32 C31 B1 122.1(5) . . ?
C36 C31 B1 121.0(5) . . ?
C33 C32 C31 122.1(5) . . ?
C34 C33 C32 120.9(6) . . ?
C34 C33 C33A 118.7(5) . . ?
C32 C33 C33A 120.4(5) . . ?
C33 C34 C35 117.9(5) . . ?
C36 C35 C34 121.1(5) . . ?
C36 C35 C35A 120.6(6) . . ?
C34 C35 C35A 118.2(6) . . ?
C35 C36 C31 122.0(5) . . ?
C42 C37 C38 115.8(5) . . ?
C42 C37 B1 123.5(5) . . ?
C38 C37 B1 120.3(5) . . ?
C37 C38 C39 122.0(5) . . ?
C40 C39 C38 120.9(5) . . ?
C40 C39 C39A 120.1(6) . . ?
C38 C39 C39A 118.9(6) . . ?
C39 C40 C41 118.5(5) . . ?
C40 C41 C42 120.3(5) . . ?
C40 C41 C41A 121.0(6) . . ?
C42 C41 C41A 118.7(6) . . ?
C37 C42 C41 122.4(5) . . ?
F7 C21A F6 109.7(8) . . ?
F7 C21A F8 101.2(7) . . ?
F6 C21A F8 103.6(7) . . ?
F7 C21A C21 113.8(6) . . ?
F6 C21A C21 114.8(6) . . ?
F8 C21A C21 112.5(7) . . ?
F9 C23A F10 106.7(6) . . ?
F9 C23A F11 105.9(6) . . ?
F10 C23A F11 106.3(6) . . ?
F9 C23A C23 113.9(5) . . ?
F10 C23A C23 112.1(6) . . ?
F11 C23A C23 111.3(6) . . ?
F14 C27A F13 107.7(7) . . ?
F14 C27A F12 104.6(7) . . ?
F13 C27A F12 103.0(6) . . ?
F14 C27A C27 113.6(5) . . ?
F13 C27A C27 114.4(6) . . ?
F12 C27A C27 112.6(5) . . ?
F17 C29A F16 106.2(5) . . ?
F17 C29A F15 105.5(5) . . ?
F16 C29A F15 105.1(5) . . ?
F17 C29A C29 113.6(5) . . ?
F16 C29A C29 113.7(5) . . ?
F15 C29A C29 111.9(5) . . ?
F18 C33A F19 111.5(8) . . ?
F18 C33A F20 104.8(7) . . ?
F19 C33A F20 99.9(7) . . ?
F18 C33A C33 115.2(5) . . ?
F19 C33A C33 112.5(6) . . ?
F20 C33A C33 111.5(7) . . ?
F21 C35A F22 107.8(10) . . ?
F21 C35A F23 108.1(9) . . ?
F22 C35A F23 93.9(8) . . ?
F21 C35A C35 116.7(6) . . ?
F22 C35A C35 113.6(6) . . ?
F23 C35A C35 114.3(7) . . ?
F26 C39A F24 108.7(7) . . ?
F26 C39A F25 106.0(6) . . ?
F24 C39A F25 104.5(5) . . ?
F26 C39A C39 113.8(5) . . ?
F24 C39A C39 112.1(5) . . ?
F25 C39A C39 111.1(6) . . ?
F29 C41A F27 107.3(9) . . ?
F29 C41A F28 106.9(9) . . ?
F27 C41A F28 98.2(6) . . ?
F29 C41A C41 115.2(6) . . ?
F27 C41A C41 114.4(6) . . ?
F28 C41A C41 113.1(7) . . ?

loop_
_geom_bond_atom_site_label_1
_geom_bond_atom_site_label_2
_geom_bond_distance
_geom_bond_site_symmetry_2
_geom_bond_publ_flag
Re1 C2 1.919(6) . ?
Re1 C4 1.982(7) . ?
Re1 C1 2.002(7) . ?
Re1 C3 2.004(7) . ?
Re1 N1 2.319(5) . ?
Re1 P1 2.5342(14) . ?
P1 C5 1.847(6) . ?
P1 C11 1.855(5) . ?
P1 C8 1.870(5) . ?
B1 C37 1.638(8) . ?
B1 C19 1.643(8) . ?
B1 C25 1.644(7) . ?
B1 C31 1.646(8) . ?
N1 C14 1.327(8) . ?
N1 C18 1.332(8) . ?
O1 C1 1.134(8) . ?
O2 C2 1.149(7) . ?
O3 C3 1.140(8) . ?
O4 C4 1.126(8) . ?
F1 C14 1.318(8) . ?
F2 C15 1.319(9) . ?
F3 C16 1.316(8) . ?
F4 C17 1.333(8) . ?
F5 C18 1.299(8) . ?
F6 C21A 1.283(9) . ?
F7 C21A 1.280(9) . ?
F8 C21A 1.326(9) . ?
F9 C23A 1.323(8) . ?
F10 C23A 1.325(9) . ?
F11 C23A 1.344(8) . ?
F12 C27A 1.308(7) . ?
F13 C27A 1.296(8) . ?
F14 C27A 1.275(8) . ?
F15 C29A 1.345(7) . ?
F16 C29A 1.343(7) . ?
F17 C29A 1.330(7) . ?
F18 C33A 1.262(8) . ?
F19 C33A 1.274(8) . ?
F20 C33A 1.340(9) . ?
F21 C35A 1.172(8) . ?
F22 C35A 1.267(10) . ?
F23 C35A 1.272(10) . ?
F24 C39A 1.335(7) . ?
F25 C39A 1.348(8) . ?
F26 C39A 1.297(8) . ?
F27 C41A 1.287(8) . ?
F28 C41A 1.338(9) . ?
F29 C41A 1.241(10) . ?
C5 C7 1.529(9) . ?
C5 C6 1.531(9) . ?
C8 C9 1.534(8) . ?
C8 C10 1.541(8) . ?
C11 C13 1.534(8) . ?
C11 C12 1.543(8) . ?
C14 C15 1.382(9) . ?
C15 C16 1.365(11) . ?
C16 C17 1.369(11) . ?
C17 C18 1.376(9) . ?
C19 C20 1.394(8) . ?
C19 C24 1.396(8) . ?
C20 C21 1.395(8) . ?
C21 C22 1.381(9) . ?
C21 C21A 1.494(10) . ?
C22 C23 1.390(9) . ?
C23 C24 1.390(8) . ?
C23 C23A 1.514(9) . ?
C25 C30 1.397(7) . ?
C25 C26 1.403(7) . ?
C26 C27 1.386(7) . ?
C27 C28 1.390(8) . ?
C27 C27A 1.493(8) . ?
C28 C29 1.391(8) . ?
C29 C30 1.387(7) . ?
C29 C29A 1.484(8) . ?
C31 C32 1.397(7) . ?
C31 C36 1.398(7) . ?
C32 C33 1.391(8) . ?
C33 C34 1.382(8) . ?
C33 C33A 1.501(9) . ?
C34 C35 1.388(9) . ?
C35 C36 1.385(8) . ?
C35 C35A 1.497(8) . ?
C37 C42 1.381(7) . ?
C37 C38 1.397(7) . ?
C38 C39 1.399(8) . ?
C39 C40 1.366(8) . ?
C39 C39A 1.507(8) . ?
C40 C41 1.381(8) . ?
C41 C42 1.404(8) . ?
C41 C41A 1.476(9) . ?
